data_1561140
loop_
_publ_author_name
'Huo, Liangqin'
'Fan, Liming'
'Zhang, Jie'
'Gao, Lingling'
'Zhai, Lijun'
'Wang, Xiaoqing'
'Hu, Tuoping'

_publ_section_title
;
 Three novel coordination polymers based on tris(p-carboxyphenyl)phosphane
 oxide: Syntheses, structural characterization and magnetic properties
;
_journal_name_full 'Journal of Solid State Chemistry'
_journal_page_first 37
_journal_page_last 42
_journal_paper_doi 10.1016/j.jssc.2018.02.007
_journal_volume 261
_journal_year 2018
_chemical_absolute_configuration .
_chemical_formula_moiety 'C78 H68 Co3 N12 O21 P2, 12(H2 O)'
_chemical_formula_sum 'C78 H92 Co3 N12 O33 P2'
_chemical_formula_weight 1964.37
_space_group_crystal_system triclinic
_space_group_IT_number 1
_space_group_name_Hall 'P 1'
_space_group_name_H-M_alt 'P 1'
_atom_sites_solution_hydrogens mixed
_atom_sites_solution_primary direct
_cell_angle_alpha 93.0440(10)
_cell_angle_beta 110.6830(10)
_cell_angle_gamma 108.3540(10)
_cell_formula_units_Z 1
_cell_length_a 13.5630(6)
_cell_length_b 13.5719(6)
_cell_length_c 13.6512(6)
_cell_measurement_reflns_used 9940
_cell_measurement_temperature 293(2)
_cell_measurement_theta_max 22.645
_cell_measurement_theta_min 3.022
_cell_volume 2192.77(17)
_computing_molecular_graphics 'Olex2 (Dolomanov et al., 2009)'
_computing_publication_material 'Olex2 (Dolomanov et al., 2009)'
_computing_structure_refinement 'ShelXL (Sheldrick, 2015)'
_computing_structure_solution 'SIR2004 (Burla et al., 2007)'
_diffrn_ambient_temperature 293.15
_diffrn_measured_fraction_theta_full 0.998
_diffrn_measured_fraction_theta_max 0.998
_diffrn_measurement_device_type 'Bruker P4'
_diffrn_radiation_type MoK\a
_diffrn_radiation_wavelength 0.71076
_diffrn_reflns_av_R_equivalents 0.0766
_diffrn_reflns_av_unetI/netI 0.1003
_diffrn_reflns_Laue_measured_fraction_full 0.998
_diffrn_reflns_Laue_measured_fraction_max 0.998
_diffrn_reflns_limit_h_max 16
_diffrn_reflns_limit_h_min -16
_diffrn_reflns_limit_k_max 16
_diffrn_reflns_limit_k_min -16
_diffrn_reflns_limit_l_max 16
_diffrn_reflns_limit_l_min -16
_diffrn_reflns_number 39457
_diffrn_reflns_point_group_measured_fraction_full 0.998
_diffrn_reflns_point_group_measured_fraction_max 0.998
_diffrn_reflns_theta_full 25.029
_diffrn_reflns_theta_max 25.029
_diffrn_reflns_theta_min 3.023
_exptl_absorpt_coefficient_mu 0.689
_exptl_absorpt_correction_T_max 0.7849
_exptl_absorpt_correction_T_min 0.6656
_exptl_absorpt_correction_type multi-scan
_exptl_absorpt_process_details SADABS
_exptl_crystal_colour colourless
_exptl_crystal_colour_primary colourless
_exptl_crystal_density_diffrn 1.488
_exptl_crystal_description block
_exptl_crystal_F_000 1019
_exptl_crystal_size_max 0.15
_exptl_crystal_size_mid 0.13
_exptl_crystal_size_min 0.12
_refine_diff_density_max 0.509
_refine_diff_density_min -0.537
_refine_diff_density_rms 0.071
_refine_ls_abs_structure_details
;
 Refined as an inversion twin.
;
_refine_ls_abs_structure_Flack 0.39(2)
_refine_ls_extinction_coef .
_refine_ls_extinction_method none
_refine_ls_goodness_of_fit_ref 1.009
_refine_ls_hydrogen_treatment constr
_refine_ls_matrix_type full
_refine_ls_number_parameters 1154
_refine_ls_number_reflns 15165
_refine_ls_number_restraints 15
_refine_ls_restrained_S_all 1.017
_refine_ls_R_factor_all 0.1063
_refine_ls_R_factor_gt 0.0605
_refine_ls_shift/su_max 0.000
_refine_ls_shift/su_mean 0.000
_refine_ls_structure_factor_coef Fsqd
_refine_ls_weighting_details 'w=1/[\s^2^(Fo^2^)+(0.0512P)^2^+1.6400P] where P=(Fo^2^+2Fc^2^)/3'
_refine_ls_weighting_scheme calc
_refine_ls_wR_factor_gt 0.1117
_refine_ls_wR_factor_ref 0.1286
_reflns_Friedel_coverage 1.000
_reflns_Friedel_fraction_full 0.998
_reflns_Friedel_fraction_max 0.998
_reflns_number_gt 10675
_reflns_number_total 15165
_reflns_threshold_expression 'I > 2\s(I)'
_cod_data_source_file 1.cif
_cod_data_source_block hu0610b1_0m
_cod_database_code 1561140
_shelx_space_group_comment
;
The symmetry employed for this shelxl refinement is uniquely defined
by the following loop, which should always be used as a source of
symmetry information in preference to the above space-group names.
They are only intended as comments.
;
_olex2_refinement_description
;
1. Twinned data refinement
 Scales: 0.61(2)
 0.39(2)
2. Fixed Uiso
 At 1.2 times of:
  All C(H) groups
 At 1.5 times of:
  All O(H,H) groups
3. Uiso/Uaniso restraints and constraints
Uanis(O9W) \\sim Ueq, Uanis(O10W) \\sim Ueq: with sigma of 0.005 and sigma for
terminal atoms of 0.01
4.a Riding coordinates:
 O2W(H2Wa,H2Wb), O1W(H1Wa,H1Wb), O3W(H3Wa,H3Wb), O4W(H4Wa,H4Wb), O5W(H5Wa,
 H5Wb), O6W(H6Wa,H6Wb), O7W(H7Wa,H7Wb), O16W(H16a,H16b), O19W(H19a,H19b),
 O14W(H14a,H14b), O8W(H8Wa,H8Wb), O11W(H11a,H11b), O10W(H10a,H10b), O13W(H13a,
 H13b), O18W(H18a,H18b), O12W(H12a,H12b), O17W(H17a,H17b), O9W(H9Wa,H9Wb),
 O15W(H15a,H15b)
4.b Aromatic/amide H refined with riding coordinates:
 C3(H3), C4(H4), C6(H6), C7(H7), C9(H9), C10(H10), C13(H13), C14(H14),
 C15(H15), C17(H17), C18(H18), C20(H20), C21(H21), C22(H22), C23(H23), C24(H24),
  C25(H25), C26(H26), C28(H28), C29(H29), C32(H32), C33(H33), C36(H36),
 C37(H37), C39(H39), C40(H40), C42(H42), C43(H43), C46(H46), C47(H47), C49(H49),
  C50(H50), C53(H53), C54(H54), C55(H55), C56(H56), C57(H57), C59(H59),
 C60(H60), C62(H62), C63(H63), C64(H64), C65(H65), C66(H66), C67(H67), C68(H68),
  C69(H69), C71(H71), C72(H72), C74(H74), C75(H75), C76(H76), C77(H77), C78(H78)
;
_olex2_submission_special_instructions 'No special instructions were received'

loop_
_space_group_symop_operation_xyz
'x, y, z'

loop_
_atom_site_label
_atom_site_type_symbol
_atom_site_fract_x
_atom_site_fract_y
_atom_site_fract_z
_atom_site_U_iso_or_equiv
_atom_site_adp_type
_atom_site_occupancy
_atom_site_site_symmetry_order
_atom_site_calc_flag
_atom_site_refinement_flags_posn
_atom_site_refinement_flags_adp
_atom_site_refinement_flags_occupancy
_atom_site_disorder_assembly
_atom_site_disorder_group
Co1 Co -0.77831(10) 0.15684(10) 0.11359(9) 0.0286(3) Uani 1 1 d . . . . .
Co2 Co 0.23484(9) 0.67015(8) 0.69395(9) 0.0303(3) Uani 1 1 d . . . . .
Co3 Co 1.02560(12) 1.57731(11) 1.23651(11) 0.0548(4) Uani 1 1 d . . . . .
P1 P -0.18375(19) 0.01011(18) 0.49022(18) 0.0321(6) Uani 1 1 d . . . . .
P2 P 0.62507(18) 1.29367(17) 0.72216(17) 0.0288(5) Uani 1 1 d . . . . .
O2 O -0.6424(5) 0.1112(5) 0.1879(5) 0.0417(17) Uani 1 1 d . . . . .
O2W O -0.6836(5) 0.3149(5) 0.2062(5) 0.0373(16) Uani 1 1 d . . . . .
H2WA H -0.6176 0.3269 0.2089 0.056 Uiso 1 1 d R . . . .
H2WB H -0.7288 0.3448 0.1809 0.056 Uiso 1 1 d R . . . .
O1W O -0.8753(5) -0.0020(5) 0.0198(5) 0.0423(17) Uani 1 1 d . . . . .
H1WA H -0.9466 -0.0299 -0.0104 0.063 Uiso 1 1 d R . . . .
H1WB H -0.8459 -0.0409 0.0512 0.063 Uiso 1 1 d R . . . .
O1 O -0.7234(6) -0.0636(6) 0.1651(6) 0.060(2) Uani 1 1 d . . . . .
O4 O -0.2898(7) -0.1713(6) 0.9103(6) 0.061(2) Uani 1 1 d . . . . .
O5 O -0.1037(7) -0.1214(7) 0.9742(6) 0.081(3) Uani 1 1 d . . . . .
O3 O -0.1410(5) -0.0533(5) 0.4334(5) 0.0435(17) Uani 1 1 d . . . . .
O7 O 0.1536(5) 0.5213(5) 0.5738(5) 0.0390(16) Uani 1 1 d . . . . .
O6 O 0.1466(5) 0.5202(5) 0.7309(5) 0.0371(15) Uani 1 1 d . . . . .
O8 O 0.2982(6) 0.7815(5) 0.6157(6) 0.0487(18) Uani 1 1 d . . . . .
O13 O 1.0852(5) 1.2002(5) 1.0364(5) 0.0375(16) Uani 1 1 d . . . . .
O14 O 1.1571(5) 1.3769(5) 1.0683(5) 0.0462(17) Uani 1 1 d . . . . .
O11 O 0.5435(6) 1.4453(6) 0.2464(5) 0.0528(18) Uani 1 1 d . . . . .
O12 O 0.7140(7) 1.4376(6) 0.2840(6) 0.069(2) Uani 1 1 d . . . . .
O10 O 0.5836(5) 1.3511(5) 0.7851(4) 0.0363(15) Uani 1 1 d . . . . .
O9 O 0.2661(9) 0.8012(6) 0.4519(7) 0.114(4) Uani 1 1 d . . . . .
O3W O 0.9204(7) 1.5735(7) 1.0821(6) 0.088(3) Uani 1 1 d . . . . .
H3WA H 0.8903 1.6237 1.0731 0.132 Uiso 1 1 d R . . . .
H3WB H 0.9546 1.5894 1.0429 0.132 Uiso 1 1 d R . . . .
O4W O 1.1541(6) 1.5705(6) 1.1845(6) 0.064(2) Uani 1 1 d . . . . .
H4WA H 1.1692 1.6202 1.1493 0.096 Uiso 1 1 d R . . . .
H4WB H 1.1319 1.5105 1.1436 0.096 Uiso 1 1 d R . . . .
O5W O 1.0924(7) 1.7445(6) 1.2497(7) 0.086(3) Uani 1 1 d . . . . .
H5WA H 1.0405 1.7660 1.2114 0.129 Uiso 1 1 d R . . . .
H5WB H 1.1611 1.7871 1.2790 0.129 Uiso 1 1 d R . . . .
O6W O 1.1358(6) 1.5990(5) 1.3898(5) 0.063(2) Uani 1 1 d . . . . .
H6WA H 1.1793 1.6638 1.4108 0.095 Uiso 1 1 d R . . . .
H6WB H 1.1243 1.5595 1.4370 0.095 Uiso 1 1 d R . . . .
O7W O 0.8973(7) 1.5925(6) 1.2839(8) 0.096(3) Uani 1 1 d . . . . .
H7WA H 0.8927 1.6563 1.2933 0.144 Uiso 1 1 d R . . . .
H7WB H 0.8424 1.5434 1.2904 0.144 Uiso 1 1 d R . . . .
N1 N -0.8392(6) 0.1135(6) 0.2325(5) 0.0334(18) Uani 1 1 d . . . . .
N2 N -0.8433(6) 0.1055(6) 0.3923(6) 0.0344(19) Uani 1 1 d . . . . .
N3 N -0.7129(6) 0.2007(6) 0.8338(6) 0.038(2) Uani 1 1 d . . . . .
N4 N -0.7167(6) 0.1982(6) 0.9937(5) 0.0355(19) Uani 1 1 d . . . . .
N5 N 0.0781(6) 0.6911(6) 0.6357(6) 0.0355(19) Uani 1 1 d . . . . .
N6 N -0.0917(6) 0.6820(6) 0.6203(6) 0.0409(19) Uani 1 1 d . . . . .
N7 N -0.4684(6) 0.6139(5) 0.7254(6) 0.0330(18) Uani 1 1 d . . . . .
N8 N -0.6187(6) 0.6335(6) 0.7360(6) 0.0369(19) Uani 1 1 d . . . . .
N9 N 0.2987(6) 0.7822(6) 0.8346(6) 0.0390(19) Uani 1 1 d . . . . .
N10 N 0.4274(6) 0.9245(6) 0.9506(6) 0.0382(19) Uani 1 1 d . . . . .
N11 N 0.8469(7) 1.2506(6) 1.1656(6) 0.044(2) Uani 1 1 d . . . . .
N12 N 0.9669(7) 1.4153(6) 1.2243(7) 0.048(2) Uani 1 1 d . . . . .
C1 C 0.1203(7) 0.4725(7) 0.6392(8) 0.033(2) Uani 1 1 d . . . . .
C2 C 0.0475(7) 0.3587(6) 0.6045(7) 0.027(2) Uani 1 1 d . . . . .
C3 C 0.0166(8) 0.3066(7) 0.5026(8) 0.042(2) Uani 1 1 d . . . . .
H3 H 0.0416 0.3432 0.4552 0.051 Uiso 1 1 calc R . . . .
C4 C -0.0505(8) 0.2017(7) 0.4701(8) 0.043(3) Uani 1 1 d . . . . .
H4 H -0.0690 0.1676 0.4016 0.052 Uiso 1 1 calc R . . . .
C5 C -0.0906(7) 0.1463(7) 0.5387(7) 0.030(2) Uani 1 1 d . . . . .
C6 C -0.0586(8) 0.1984(7) 0.6405(7) 0.036(2) Uani 1 1 d . . . . .
H6 H -0.0839 0.1620 0.6879 0.043 Uiso 1 1 calc R . . . .
C7 C 0.0100(8) 0.3029(7) 0.6736(7) 0.037(2) Uani 1 1 d . . . . .
H7 H 0.0313 0.3361 0.7431 0.044 Uiso 1 1 calc R . . . .
C8 C -0.3182(7) 0.0150(7) 0.4077(7) 0.033(2) Uani 1 1 d . . . . .
C9 C -0.3350(8) 0.1095(8) 0.3930(8) 0.042(3) Uani 1 1 d . . . . .
H9 H -0.2756 0.1731 0.4270 0.050 Uiso 1 1 calc R . . . .
C10 C -0.4390(8) 0.1102(8) 0.3283(8) 0.043(3) Uani 1 1 d . . . . .
H10 H -0.4491 0.1744 0.3208 0.052 Uiso 1 1 calc R . . . .
C11 C -0.5279(7) 0.0180(7) 0.2748(7) 0.031(2) Uani 1 1 d . . . . .
C12 C -0.6404(9) 0.0216(9) 0.2033(8) 0.041(2) Uani 1 1 d . . . . .
C13 C -0.7862(8) 0.1541(8) 0.3354(7) 0.037(2) Uani 1 1 d . . . . .
H13 H -0.7173 0.2099 0.3648 0.044 Uiso 1 1 calc R . . . .
C14 C -0.9415(9) 0.0288(8) 0.3210(8) 0.044(3) Uani 1 1 d . . . . .
H14 H -0.9986 -0.0173 0.3368 0.053 Uiso 1 1 calc R . . . .
C15 C -0.9378(8) 0.0344(8) 0.2244(7) 0.044(3) Uani 1 1 d . . . . .
H15 H -0.9933 -0.0086 0.1610 0.052 Uiso 1 1 calc R . . . .
C16 C -0.8108(7) 0.1301(7) 0.5043(7) 0.031(2) Uani 1 1 d . . . . .
C17 C -0.8410(8) 0.0510(7) 0.5586(7) 0.036(2) Uani 1 1 d . . . . .
H17 H -0.8840 -0.0177 0.5217 0.043 Uiso 1 1 calc R . . . .
C18 C -0.8074(8) 0.0735(8) 0.6687(7) 0.038(2) Uani 1 1 d . . . . .
H18 H -0.8252 0.0200 0.7063 0.045 Uiso 1 1 calc R . . . .
C19 C -0.7475(8) 0.1766(8) 0.7206(7) 0.035(2) Uani 1 1 d . . . . .
C20 C -0.7169(8) 0.2548(8) 0.6668(8) 0.044(3) Uani 1 1 d . . . . .
H20 H -0.6743 0.3237 0.7033 0.052 Uiso 1 1 calc R . . . .
C21 C -0.7491(8) 0.2314(8) 0.5581(7) 0.039(2) Uani 1 1 d . . . . .
H21 H -0.7287 0.2847 0.5213 0.047 Uiso 1 1 calc R . . . .
C22 C -0.7739(8) 0.1592(8) 0.8909(7) 0.038(2) Uani 1 1 d . . . . .
H22 H -0.8468 0.1095 0.8618 0.046 Uiso 1 1 calc R . . . .
C23 C -0.6165(9) 0.2676(8) 1.0012(7) 0.048(3) Uani 1 1 d . . . . .
H23 H -0.5589 0.3087 1.0645 0.058 Uiso 1 1 calc R . . . .
C24 C -0.6114(8) 0.2691(9) 0.9043(8) 0.052(3) Uani 1 1 d . . . . .
H24 H -0.5509 0.3088 0.8889 0.062 Uiso 1 1 calc R . . . .
C25 C -0.5112(8) -0.0755(8) 0.2897(9) 0.055(3) Uani 1 1 d . . . . .
H25 H -0.5709 -0.1387 0.2550 0.066 Uiso 1 1 calc R . . . .
C26 C -0.4078(9) -0.0784(8) 0.3551(9) 0.053(3) Uani 1 1 d . . . . .
H26 H -0.3986 -0.1429 0.3637 0.064 Uiso 1 1 calc R . . . .
C27 C -0.1981(7) -0.0380(6) 0.6064(7) 0.032(2) Uani 1 1 d . . . . .
C28 C -0.2905(8) -0.0529(7) 0.6321(8) 0.040(2) Uani 1 1 d . . . . .
H28 H -0.3533 -0.0415 0.5855 0.048 Uiso 1 1 calc R . . . .
C29 C -0.2907(9) -0.0849(7) 0.7272(8) 0.045(3) Uani 1 1 d . . . . .
H29 H -0.3544 -0.0961 0.7428 0.054 Uiso 1 1 calc R . . . .
C30 C -0.1983(8) -0.1001(7) 0.7983(8) 0.039(2) Uani 1 1 d . . . . .
C31 C -0.1982(11) -0.1339(8) 0.9026(8) 0.049(3) Uani 1 1 d . . . . .
C32 C -0.1061(8) -0.0865(7) 0.7725(7) 0.041(2) Uani 1 1 d . . . . .
H32 H -0.0435 -0.0977 0.8197 0.049 Uiso 1 1 calc R . . . .
C33 C -0.1050(8) -0.0565(7) 0.6779(7) 0.039(2) Uani 1 1 d . . . . .
H33 H -0.0423 -0.0485 0.6615 0.047 Uiso 1 1 calc R . . . .
C34 C 0.3112(8) 0.8355(8) 0.5496(9) 0.045(3) Uani 1 1 d . . . . .
C35 C 0.3874(7) 0.9480(7) 0.5891(7) 0.031(2) Uani 1 1 d . . . . .
C36 C 0.4228(9) 0.9952(8) 0.6957(8) 0.045(3) Uani 1 1 d . . . . .
H36 H 0.3995 0.9550 0.7419 0.053 Uiso 1 1 calc R . . . .
C37 C 0.4903(8) 1.0981(7) 0.7325(8) 0.041(2) Uani 1 1 d . . . . .
H37 H 0.5104 1.1281 0.8028 0.049 Uiso 1 1 calc R . . . .
C38 C 0.5299(7) 1.1592(7) 0.6664(7) 0.028(2) Uani 1 1 d . . . . .
C39 C 0.4970(8) 1.1144(7) 0.5622(7) 0.041(3) Uani 1 1 d . . . . .
H39 H 0.5235 1.1542 0.5173 0.049 Uiso 1 1 calc R . . . .
C40 C 0.4245(9) 1.0098(8) 0.5231(8) 0.046(3) Uani 1 1 d . . . . .
H40 H 0.4006 0.9813 0.4516 0.055 Uiso 1 1 calc R . . . .
C41 C 0.7606(7) 1.2888(7) 0.8042(7) 0.029(2) Uani 1 1 d . . . . .
C42 C 0.7793(8) 1.1942(7) 0.8194(8) 0.041(3) Uani 1 1 d . . . . .
H42 H 0.7230 1.1300 0.7815 0.050 Uiso 1 1 calc R . . . .
C43 C 0.8819(8) 1.1969(7) 0.8912(8) 0.040(2) Uani 1 1 d . . . . .
H43 H 0.8932 1.1338 0.9031 0.048 Uiso 1 1 calc R . . . .
C44 C 0.9681(7) 1.2911(7) 0.9457(7) 0.032(2) Uani 1 1 d . . . . .
C45 C 1.0802(8) 1.2903(9) 1.0233(7) 0.035(2) Uani 1 1 d . . . . .
C46 C 0.9508(8) 1.3840(8) 0.9288(8) 0.041(2) Uani 1 1 d . . . . .
H46 H 1.0086 1.4481 0.9644 0.050 Uiso 1 1 calc R . . . .
C47 C 0.8469(8) 1.3822(7) 0.8583(8) 0.041(2) Uani 1 1 d . . . . .
H47 H 0.8356 1.4456 0.8477 0.049 Uiso 1 1 calc R . . . .
C48 C 0.6401(7) 1.3497(6) 0.6090(7) 0.028(2) Uani 1 1 d . . . . .
C49 C 0.5509(8) 1.3759(7) 0.5435(7) 0.036(2) Uani 1 1 d . . . . .
H49 H 0.4925 1.3746 0.5647 0.043 Uiso 1 1 calc R . . . .
C50 C 0.5486(8) 1.4041(7) 0.4460(7) 0.036(2) Uani 1 1 d . . . . .
H50 H 0.4883 1.4208 0.4019 0.043 Uiso 1 1 calc R . . . .
C51 C 0.6360(8) 1.4073(6) 0.4154(7) 0.031(2) Uani 1 1 d . . . . .
C52 C 0.6316(9) 1.4324(7) 0.3065(8) 0.042(2) Uani 1 1 d . . . . .
C53 C 0.7265(8) 1.3857(7) 0.4833(8) 0.040(2) Uani 1 1 d . . . . .
H53 H 0.7874 1.3914 0.4645 0.048 Uiso 1 1 calc R . . . .
C54 C 0.7278(8) 1.3559(7) 0.5782(8) 0.037(2) Uani 1 1 d . . . . .
H54 H 0.7886 1.3398 0.6221 0.044 Uiso 1 1 calc R . . . .
C55 C -0.0016(7) 0.6549(7) 0.6701(8) 0.044(2) Uani 1 1 d . . . . .
H55 H 0.0029 0.6146 0.7234 0.053 Uiso 1 1 calc R . . . .
C56 C -0.0649(9) 0.7412(10) 0.5485(9) 0.061(3) Uani 1 1 d . . . . .
H56 H -0.1092 0.7731 0.5028 0.074 Uiso 1 1 calc R . . . .
C57 C 0.0387(9) 0.7441(9) 0.5576(8) 0.054(3) Uani 1 1 d . . . . .
H57 H 0.0770 0.7771 0.5168 0.065 Uiso 1 1 calc R . . . .
C58 C -0.1903(8) 0.6606(7) 0.6441(8) 0.037(2) Uani 1 1 d . . . . .
C59 C -0.1839(8) 0.6391(7) 0.7434(8) 0.042(2) Uani 1 1 d . . . . .
H59 H -0.1174 0.6360 0.7925 0.050 Uiso 1 1 calc R . . . .
C60 C -0.2760(8) 0.6224(7) 0.7695(8) 0.044(2) Uani 1 1 d . . . . .
H60 H -0.2728 0.6066 0.8358 0.053 Uiso 1 1 calc R . . . .
C61 C -0.3739(7) 0.6294(7) 0.6963(8) 0.036(2) Uani 1 1 d . . . . .
C62 C -0.3800(8) 0.6496(7) 0.5972(8) 0.040(2) Uani 1 1 d . . . . .
H62 H -0.4468 0.6514 0.5474 0.048 Uiso 1 1 calc R . . . .
C63 C -0.2871(7) 0.6670(7) 0.5717(7) 0.042(2) Uani 1 1 d . . . . .
H63 H -0.2901 0.6832 0.5056 0.050 Uiso 1 1 calc R . . . .
C64 C -0.5443(7) 0.6612(7) 0.6935(7) 0.037(2) Uani 1 1 d . . . . .
H64 H -0.5438 0.7083 0.6465 0.044 Uiso 1 1 calc R . . . .
C65 C -0.5892(8) 0.5639(8) 0.7990(8) 0.047(3) Uani 1 1 d . . . . .
H65 H -0.6266 0.5311 0.8406 0.057 Uiso 1 1 calc R . . . .
C66 C -0.4986(8) 0.5504(8) 0.7917(9) 0.054(3) Uani 1 1 d . . . . .
H66 H -0.4629 0.5060 0.8254 0.064 Uiso 1 1 calc R . . . .
C67 C 0.4062(8) 0.8335(7) 0.8878(7) 0.039(2) Uani 1 1 d . . . . .
H67 H 0.4622 0.8101 0.8832 0.047 Uiso 1 1 calc R . . . .
C68 C 0.3223(9) 0.9278(8) 0.9348(8) 0.054(3) Uani 1 1 d . . . . .
H68 H 0.3079 0.9806 0.9672 0.065 Uiso 1 1 calc R . . . .
C69 C 0.2460(9) 0.8427(8) 0.8657(8) 0.053(3) Uani 1 1 d . . . . .
H69 H 0.1683 0.8259 0.8414 0.063 Uiso 1 1 calc R . . . .
C70 C 0.5336(8) 1.0054(7) 1.0093(7) 0.037(2) Uani 1 1 d . . . . .
C71 C 0.6294(11) 0.9910(10) 1.0140(15) 0.121(7) Uani 1 1 d . . . . .
H71 H 0.6262 0.9272 0.9822 0.145 Uiso 1 1 calc R . . . .
C72 C 0.7341(11) 1.0739(10) 1.0680(14) 0.110(6) Uani 1 1 d . . . . .
H72 H 0.8001 1.0644 1.0715 0.132 Uiso 1 1 calc R . . . .
C73 C 0.7395(9) 1.1654(8) 1.1138(9) 0.043(2) Uani 1 1 d . . . . .
C74 C 0.6434(10) 1.1781(9) 1.1046(11) 0.078(4) Uani 1 1 d . . . . .
H74 H 0.6458 1.2426 1.1339 0.094 Uiso 1 1 calc R . . . .
C75 C 0.5418(10) 1.0988(9) 1.0533(11) 0.077(4) Uani 1 1 d . . . . .
H75 H 0.4764 1.1103 1.0490 0.092 Uiso 1 1 calc R . . . .
C76 C 0.8602(9) 1.3541(8) 1.1790(10) 0.061(3) Uani 1 1 d . . . . .
H76 H 0.8008 1.3789 1.1585 0.073 Uiso 1 1 calc R . . . .
C77 C 1.0254(9) 1.3462(9) 1.2397(8) 0.050(3) Uani 1 1 d . . . . .
H77 H 1.1035 1.3664 1.2709 0.059 Uiso 1 1 calc R . . . .
C78 C 0.9530(8) 1.2463(8) 1.2031(8) 0.046(3) Uani 1 1 d . . . . .
H78 H 0.9713 1.1858 1.2032 0.056 Uiso 1 1 calc R . . . .
O16W O 0.6330(9) 0.7381(7) 0.0553(7) 0.105(3) Uani 1 1 d . . . . .
H16A H 0.6446 0.7645 0.0053 0.157 Uiso 1 1 d R . . . .
H16B H 0.6268 0.6739 0.0561 0.157 Uiso 1 1 d R . . . .
O19W O 0.7015(7) 0.4472(7) 0.9975(6) 0.095(3) Uani 1 1 d . . . . .
H19A H 0.6591 0.4192 0.9350 0.142 Uiso 1 1 d R . . . .
H19B H 0.7609 0.4768 0.9924 0.142 Uiso 1 1 d R . . . .
O14W O 0.4238(8) 0.6897(7) 0.0812(7) 0.099(3) Uani 1 1 d . . . . .
H14A H 0.4825 0.7132 0.0691 0.148 Uiso 1 1 d R . . . .
H14B H 0.3802 0.6278 0.0440 0.148 Uiso 1 1 d R . . . .
O8W O -0.7673(8) -0.2694(7) 0.0916(8) 0.097(3) Uani 1 1 d . . . . .
H8WA H -0.7090 -0.2716 0.0827 0.146 Uiso 1 1 d R . . . .
H8WB H -0.7516 -0.2099 0.1284 0.146 Uiso 1 1 d R . . . .
O11W O 0.3070(9) 0.4564(8) 0.4764(10) 0.124(4) Uani 1 1 d . . . . .
H11A H 0.3270 0.4931 0.4304 0.186 Uiso 1 1 d R . . . .
H11B H 0.2777 0.4826 0.5075 0.186 Uiso 1 1 d R . . . .
O10W O 0.2534(9) 0.5089(10) 0.9522(8) 0.145(5) Uani 1 1 d . U . . .
H10A H 0.2279 0.4613 0.9884 0.217 Uiso 1 1 d R . . . .
H10B H 0.2283 0.4952 0.8846 0.217 Uiso 1 1 d R . . . .
O13W O 0.5329(10) 0.6460(8) 0.2829(8) 0.115(4) Uani 1 1 d . . . . .
H13A H 0.5103 0.6679 0.2248 0.172 Uiso 1 1 d R . . . .
H13B H 0.4940 0.6311 0.3228 0.172 Uiso 1 1 d R . . . .
O18W O 0.9017(9) 0.7771(8) 0.1358(9) 0.133(4) Uani 1 1 d . . . . .
H18A H 0.9191 0.8238 0.0977 0.199 Uiso 1 1 d R . . . .
H18B H 0.8743 0.7907 0.1794 0.199 Uiso 1 1 d R . . . .
O12W O 0.3789(9) 0.6314(11) 0.3824(10) 0.151(5) Uani 1 1 d . . . . .
H12A H 0.3720 0.6868 0.4145 0.226 Uiso 1 1 d R . . . .
H12B H 0.3154 0.6072 0.3275 0.226 Uiso 1 1 d R . . . .
O17W O 0.7859(12) 0.7722(10) 0.2792(9) 0.184(6) Uani 1 1 d . . . . .
H17A H 0.7284 0.7559 0.2168 0.276 Uiso 1 1 d R . . . .
H17B H 0.7967 0.8242 0.3218 0.276 Uiso 1 1 d R . . . .
O9W O 0.0192(14) 0.6916(15) 0.9550(14) 0.238(8) Uani 1 1 d . U . . .
H9WA H 0.0601 0.7335 1.0167 0.357 Uiso 1 1 d R . . . .
H9WB H 0.0592 0.6594 0.9467 0.357 Uiso 1 1 d R . . . .
O15W O 0.5660(10) 0.5197(7) 0.0632(7) 0.117(4) Uani 1 1 d . . . . .
H15A H 0.6022 0.4919 0.0402 0.176 Uiso 1 1 d R . . . .
H15B H 0.5541 0.4946 0.1135 0.176 Uiso 1 1 d R . . . .

loop_
_atom_site_aniso_label
_atom_site_aniso_U_11
_atom_site_aniso_U_22
_atom_site_aniso_U_33
_atom_site_aniso_U_23
_atom_site_aniso_U_13
_atom_site_aniso_U_12
Co1 0.0306(6) 0.0419(7) 0.0189(5) 0.0099(5) 0.0101(5) 0.0188(5)
Co2 0.0251(6) 0.0278(6) 0.0403(7) 0.0068(5) 0.0164(6) 0.0082(5)
Co3 0.0490(9) 0.0462(9) 0.0500(9) 0.0048(7) 0.0075(7) 0.0063(7)
P1 0.0298(13) 0.0280(13) 0.0332(14) 0.0063(11) 0.0069(11) 0.0093(11)
P2 0.0268(13) 0.0275(13) 0.0272(13) 0.0044(10) 0.0045(11) 0.0103(11)
O2 0.038(4) 0.051(5) 0.041(4) 0.022(3) 0.011(3) 0.025(4)
O2W 0.038(4) 0.047(4) 0.028(4) 0.007(3) 0.011(3) 0.019(3)
O1W 0.040(4) 0.054(4) 0.030(4) 0.009(3) 0.006(3) 0.022(3)
O1 0.045(5) 0.051(5) 0.072(5) 0.007(4) 0.005(4) 0.023(4)
O4 0.076(6) 0.073(5) 0.053(5) 0.026(4) 0.040(4) 0.031(5)
O5 0.059(5) 0.112(7) 0.036(4) 0.020(5) 0.006(4) -0.001(5)
O3 0.048(4) 0.041(4) 0.044(4) 0.005(3) 0.016(3) 0.021(3)
O7 0.040(4) 0.031(3) 0.041(4) 0.012(3) 0.020(3) 0.001(3)
O6 0.039(4) 0.034(4) 0.036(4) 0.006(3) 0.017(3) 0.008(3)
O8 0.052(4) 0.035(4) 0.064(5) 0.019(4) 0.033(4) 0.011(3)
O13 0.035(4) 0.043(4) 0.036(4) 0.012(3) 0.009(3) 0.020(3)
O14 0.026(4) 0.040(4) 0.055(4) 0.014(3) 0.001(3) 0.006(3)
O11 0.061(5) 0.064(5) 0.036(4) 0.025(4) 0.019(4) 0.023(4)
O12 0.065(5) 0.096(6) 0.073(6) 0.033(5) 0.050(5) 0.038(5)
O10 0.038(4) 0.038(4) 0.030(3) -0.001(3) 0.007(3) 0.018(3)
O9 0.158(9) 0.053(5) 0.042(5) -0.005(4) 0.015(6) -0.046(6)
O3W 0.072(6) 0.089(6) 0.069(6) 0.007(5) 0.002(5) 0.016(5)
O4W 0.066(5) 0.063(5) 0.055(5) 0.012(4) 0.026(4) 0.010(4)
O5W 0.071(6) 0.059(5) 0.094(7) 0.019(5) 0.002(5) 0.013(4)
O6W 0.070(5) 0.045(4) 0.045(4) 0.008(3) 0.010(4) -0.004(4)
O7W 0.079(6) 0.062(6) 0.145(9) 0.002(6) 0.058(6) 0.009(5)
N1 0.033(4) 0.046(5) 0.022(4) 0.007(4) 0.010(4) 0.016(4)
N2 0.041(5) 0.042(5) 0.025(4) 0.008(4) 0.019(4) 0.013(4)
N3 0.032(5) 0.056(5) 0.018(4) 0.007(4) 0.006(4) 0.010(4)
N4 0.037(5) 0.052(5) 0.019(4) 0.008(4) 0.009(4) 0.018(4)
N5 0.026(4) 0.034(4) 0.050(5) 0.012(4) 0.018(4) 0.009(4)
N6 0.034(5) 0.043(5) 0.054(5) 0.012(4) 0.021(4) 0.019(4)
N7 0.025(4) 0.032(4) 0.046(5) 0.006(4) 0.016(4) 0.013(4)
N8 0.030(4) 0.034(4) 0.050(5) 0.007(4) 0.019(4) 0.013(4)
N9 0.042(5) 0.034(4) 0.039(5) 0.005(4) 0.015(4) 0.012(4)
N10 0.042(5) 0.040(5) 0.035(5) 0.005(4) 0.018(4) 0.015(4)
N11 0.050(5) 0.038(5) 0.042(5) 0.008(4) 0.018(4) 0.012(4)
N12 0.039(5) 0.040(5) 0.055(5) 0.001(4) 0.016(4) 0.006(4)
C1 0.023(5) 0.035(6) 0.041(6) 0.012(5) 0.009(4) 0.013(4)
C2 0.026(5) 0.026(5) 0.032(5) 0.004(4) 0.013(4) 0.010(4)
C3 0.046(6) 0.031(5) 0.050(6) 0.015(5) 0.024(5) 0.007(5)
C4 0.053(6) 0.038(6) 0.030(5) 0.001(5) 0.015(5) 0.009(5)
C5 0.023(5) 0.028(5) 0.027(5) 0.005(4) 0.000(4) 0.003(4)
C6 0.040(6) 0.031(6) 0.033(6) 0.011(4) 0.018(5) 0.002(5)
C7 0.042(6) 0.036(6) 0.027(5) 0.004(4) 0.013(4) 0.008(5)
C8 0.034(5) 0.027(5) 0.034(5) 0.012(4) 0.011(4) 0.009(4)
C9 0.036(6) 0.033(6) 0.046(6) 0.000(5) 0.004(5) 0.012(5)
C10 0.049(7) 0.041(6) 0.043(6) 0.008(5) 0.011(5) 0.028(6)
C11 0.036(5) 0.037(6) 0.024(5) 0.007(4) 0.009(4) 0.021(5)
C12 0.042(6) 0.055(7) 0.032(6) 0.009(5) 0.014(5) 0.027(6)
C13 0.033(5) 0.048(6) 0.028(6) 0.011(5) 0.016(5) 0.010(5)
C14 0.049(6) 0.040(6) 0.036(6) 0.007(5) 0.021(5) 0.003(5)
C15 0.040(6) 0.055(7) 0.026(6) 0.002(5) 0.013(5) 0.005(5)
C16 0.031(5) 0.041(6) 0.021(5) 0.007(4) 0.011(4) 0.014(5)
C17 0.041(6) 0.038(6) 0.025(5) 0.005(4) 0.011(5) 0.011(5)
C18 0.041(6) 0.044(6) 0.033(6) 0.021(5) 0.019(5) 0.015(5)
C19 0.031(5) 0.048(6) 0.026(5) 0.006(5) 0.014(4) 0.010(5)
C20 0.044(6) 0.054(7) 0.030(6) 0.005(5) 0.017(5) 0.012(5)
C21 0.043(6) 0.046(6) 0.027(6) 0.013(5) 0.017(5) 0.009(5)
C22 0.030(5) 0.049(6) 0.031(6) 0.010(5) 0.016(5) 0.004(5)
C23 0.041(6) 0.064(7) 0.023(6) -0.004(5) 0.008(5) 0.004(6)
C24 0.037(6) 0.077(8) 0.035(6) 0.007(6) 0.019(5) 0.005(6)
C25 0.036(6) 0.044(7) 0.063(8) -0.001(6) -0.002(6) 0.009(5)
C26 0.042(7) 0.032(6) 0.064(8) 0.003(5) -0.004(6) 0.013(5)
C27 0.031(5) 0.017(5) 0.042(6) 0.010(4) 0.010(5) 0.007(4)
C28 0.036(6) 0.041(6) 0.039(6) 0.016(5) 0.009(5) 0.015(5)
C29 0.043(6) 0.033(6) 0.060(7) 0.013(5) 0.023(6) 0.010(5)
C30 0.035(6) 0.033(6) 0.035(6) 0.002(5) 0.008(5) 0.000(5)
C31 0.064(8) 0.039(6) 0.037(6) 0.005(5) 0.022(6) 0.007(6)
C32 0.042(6) 0.041(6) 0.033(6) 0.013(5) 0.006(5) 0.016(5)
C33 0.033(6) 0.041(6) 0.036(6) 0.010(5) 0.008(5) 0.009(5)
C34 0.042(6) 0.036(6) 0.042(7) 0.011(5) 0.013(5) -0.001(5)
C35 0.025(5) 0.034(5) 0.035(5) 0.008(4) 0.013(4) 0.009(4)
C36 0.054(6) 0.044(6) 0.043(6) 0.023(5) 0.029(5) 0.015(5)
C37 0.051(6) 0.032(6) 0.036(6) 0.003(5) 0.018(5) 0.010(5)
C38 0.023(5) 0.030(5) 0.028(5) 0.007(4) 0.005(4) 0.014(4)
C39 0.058(7) 0.031(6) 0.034(6) 0.009(5) 0.028(5) 0.007(5)
C40 0.062(7) 0.044(6) 0.027(5) 0.004(5) 0.025(5) 0.004(5)
C41 0.027(5) 0.034(5) 0.026(5) 0.006(4) 0.006(4) 0.014(4)
C42 0.032(6) 0.026(5) 0.046(6) -0.002(5) -0.001(5) 0.004(4)
C43 0.036(6) 0.028(5) 0.051(6) 0.011(5) 0.007(5) 0.016(5)
C44 0.033(5) 0.038(6) 0.026(5) 0.011(4) 0.009(4) 0.016(5)
C45 0.034(6) 0.051(7) 0.023(5) 0.010(5) 0.012(5) 0.019(5)
C46 0.030(6) 0.032(5) 0.044(6) 0.004(5) -0.002(5) 0.007(5)
C47 0.037(6) 0.023(5) 0.046(6) 0.012(5) 0.001(5) 0.007(5)
C48 0.023(5) 0.023(5) 0.029(5) 0.000(4) 0.004(4) 0.005(4)
C49 0.034(5) 0.037(6) 0.036(6) 0.010(5) 0.009(5) 0.018(5)
C50 0.033(5) 0.040(6) 0.033(6) 0.010(5) 0.006(5) 0.017(5)
C51 0.038(6) 0.022(5) 0.032(5) 0.007(4) 0.010(5) 0.012(4)
C52 0.052(7) 0.037(6) 0.041(6) 0.014(5) 0.020(6) 0.017(5)
C53 0.042(6) 0.041(6) 0.048(6) 0.016(5) 0.026(5) 0.018(5)
C54 0.033(6) 0.037(6) 0.039(6) 0.006(5) 0.009(5) 0.018(5)
C55 0.028(5) 0.047(6) 0.060(7) 0.023(5) 0.017(5) 0.016(5)
C56 0.056(7) 0.093(9) 0.069(8) 0.047(7) 0.038(6) 0.051(7)
C57 0.050(7) 0.072(8) 0.060(7) 0.031(6) 0.032(6) 0.032(6)
C58 0.028(5) 0.031(5) 0.054(6) 0.002(5) 0.018(5) 0.011(4)
C59 0.032(5) 0.040(6) 0.056(6) 0.020(5) 0.012(5) 0.019(5)
C60 0.046(6) 0.038(6) 0.060(7) 0.020(5) 0.031(5) 0.018(5)
C61 0.025(5) 0.030(5) 0.056(6) 0.007(5) 0.017(5) 0.011(4)
C62 0.027(5) 0.054(6) 0.044(6) 0.002(5) 0.013(5) 0.021(5)
C63 0.033(5) 0.051(6) 0.044(6) 0.005(5) 0.013(5) 0.021(5)
C64 0.026(5) 0.036(5) 0.055(6) 0.018(5) 0.020(5) 0.015(4)
C65 0.040(6) 0.050(6) 0.068(7) 0.031(6) 0.031(5) 0.022(5)
C66 0.046(6) 0.051(7) 0.075(8) 0.027(6) 0.027(6) 0.025(5)
C67 0.038(6) 0.036(5) 0.044(6) 0.002(5) 0.015(5) 0.015(5)
C68 0.051(7) 0.055(7) 0.055(7) -0.011(6) 0.029(6) 0.012(6)
C69 0.043(6) 0.064(7) 0.060(7) 0.005(6) 0.028(6) 0.022(6)
C70 0.041(6) 0.037(6) 0.028(5) 0.002(4) 0.010(4) 0.013(5)
C71 0.054(8) 0.054(8) 0.205(18) -0.050(10) 0.005(10) 0.019(7)
C72 0.047(8) 0.064(9) 0.180(16) -0.028(10) 0.006(9) 0.021(7)
C73 0.053(7) 0.026(5) 0.047(6) 0.000(4) 0.019(5) 0.012(5)
C74 0.064(9) 0.040(7) 0.125(12) -0.020(7) 0.042(8) 0.011(7)
C75 0.048(7) 0.048(7) 0.132(12) -0.013(7) 0.039(8) 0.014(6)
C76 0.045(7) 0.031(6) 0.097(9) 0.006(6) 0.024(6) 0.007(5)
C77 0.044(6) 0.063(8) 0.039(6) 0.012(6) 0.019(5) 0.013(6)
C78 0.046(6) 0.052(7) 0.048(6) 0.007(5) 0.017(5) 0.028(6)
O16W 0.157(9) 0.086(7) 0.088(7) 0.033(5) 0.074(7) 0.032(6)
O19W 0.070(6) 0.120(8) 0.056(5) -0.018(5) 0.000(4) 0.019(5)
O14W 0.125(8) 0.104(7) 0.087(7) 0.033(6) 0.055(6) 0.047(7)
O8W 0.123(8) 0.067(6) 0.123(8) 0.026(5) 0.075(7) 0.030(6)
O11W 0.124(8) 0.097(8) 0.181(11) 0.049(8) 0.082(8) 0.050(7)
O10W 0.131(8) 0.162(9) 0.083(6) 0.039(6) 0.044(6) -0.029(7)
O13W 0.163(10) 0.100(8) 0.091(7) 0.021(6) 0.044(7) 0.066(7)
O18W 0.116(8) 0.107(8) 0.142(10) 0.057(8) 0.013(8) 0.034(7)
O12W 0.097(8) 0.216(14) 0.155(11) 0.084(10) 0.052(8) 0.064(9)
O17W 0.260(17) 0.130(11) 0.081(8) -0.052(7) 0.000(9) 0.053(11)
O9W 0.215(13) 0.245(13) 0.178(11) 0.095(10) 0.036(9) 0.020(10)
O15W 0.227(12) 0.090(7) 0.085(7) 0.046(6) 0.093(8) 0.080(8)

loop_
_atom_type_symbol
_atom_type_description
_atom_type_scat_dispersion_real
_atom_type_scat_dispersion_imag
_atom_type_scat_source
C C 0.0030 0.0020 'International Tables Vol C Tables 4.2.6.8 and 6.1.1.4'
H H 0.0000 0.0000 'International Tables Vol C Tables 4.2.6.8 and 6.1.1.4'
Co Co 0.3490 0.9720 'International Tables Vol C Tables 4.2.6.8 and 6.1.1.4'
N N 0.0060 0.0030 'International Tables Vol C Tables 4.2.6.8 and 6.1.1.4'
O O 0.0110 0.0060 'International Tables Vol C Tables 4.2.6.8 and 6.1.1.4'
P P 0.1020 0.0940 'International Tables Vol C Tables 4.2.6.8 and 6.1.1.4'

loop_
_geom_angle_atom_site_label_1
_geom_angle_atom_site_label_2
_geom_angle_atom_site_label_3
_geom_angle
_geom_angle_site_symmetry_1
_geom_angle_site_symmetry_3
O2 Co1 O2W 90.4(2) . .
O2 Co1 O1W 90.2(3) . .
O2 Co1 N1 90.1(3) . .
O2 Co1 N4 89.3(3) . 1_554
O2W Co1 O1W 179.4(3) . .
O13 Co1 O2 178.7(3) 1_344 .
O13 Co1 O2W 90.6(3) 1_344 .
O13 Co1 O1W 88.8(2) 1_344 .
O13 Co1 N1 90.6(3) 1_344 .
O13 Co1 N4 90.0(3) 1_344 1_554
N1 Co1 O2W 89.8(3) . .
N1 Co1 O1W 90.0(3) . .
N1 Co1 N4 179.1(3) . 1_554
N4 Co1 O2W 90.8(3) 1_554 .
N4 Co1 O1W 89.3(3) 1_554 .
O6 Co2 O7 59.1(2) . .
O8 Co2 O7 103.7(2) . .
O8 Co2 O6 162.7(3) . .
O8 Co2 N5 91.2(3) . .
O8 Co2 N8 89.6(3) . 1_655
O8 Co2 N9 92.1(3) . .
N5 Co2 O7 87.4(3) . .
N5 Co2 O6 86.8(3) . .
N8 Co2 O7 85.6(3) 1_655 .
N8 Co2 O6 90.4(3) 1_655 .
N8 Co2 N5 172.9(3) 1_655 .
N8 Co2 N9 93.5(3) 1_655 .
N9 Co2 O7 164.2(3) . .
N9 Co2 O6 105.2(3) . .
N9 Co2 N5 93.5(3) . .
O3W Co3 O4W 90.9(3) . .
O3W Co3 O5W 86.6(3) . .
O3W Co3 O7W 87.0(4) . .
O4W Co3 O5W 87.2(3) . .
O6W Co3 O3W 173.6(3) . .
O6W Co3 O4W 88.9(3) . .
O6W Co3 O5W 87.0(3) . .
O6W Co3 O7W 92.8(3) . .
O6W Co3 N12 92.1(3) . .
O7W Co3 O4W 176.4(3) . .
O7W Co3 O5W 89.8(3) . .
N12 Co3 O3W 94.3(3) . .
N12 Co3 O4W 90.8(3) . .
N12 Co3 O5W 177.8(4) . .
N12 Co3 O7W 92.3(3) . .
O3 P1 C5 112.9(4) . .
O3 P1 C8 113.3(4) . .
O3 P1 C27 113.0(4) . .
C8 P1 C5 105.3(4) . .
C27 P1 C5 104.7(4) . .
C27 P1 C8 107.0(4) . .
O10 P2 C38 112.0(4) . .
O10 P2 C41 111.0(4) . .
O10 P2 C48 114.3(4) . .
C38 P2 C41 107.2(4) . .
C38 P2 C48 104.5(4) . .
C48 P2 C41 107.3(4) . .
C12 O2 Co1 129.6(6) . .
Co1 O2W H2WA 104.0 . .
Co1 O2W H2WB 101.0 . .
H2WA O2W H2WB 131.1 . .
Co1 O1W H1WA 126.5 . .
Co1 O1W H1WB 106.8 . .
H1WA O1W H1WB 113.5 . .
C1 O7 Co2 89.5(6) . .
C1 O6 Co2 91.1(5) . .
C34 O8 Co2 164.5(7) . .
C45 O13 Co1 130.4(6) . 1_766
Co3 O3W H3WA 116.2 . .
Co3 O3W H3WB 112.7 . .
H3WA O3W H3WB 96.6 . .
Co3 O4W H4WA 110.6 . .
Co3 O4W H4WB 109.8 . .
H4WA O4W H4WB 108.5 . .
Co3 O5W H5WA 109.9 . .
Co3 O5W H5WB 129.3 . .
H5WA O5W H5WB 120.2 . .
Co3 O6W H6WA 109.5 . .
Co3 O6W H6WB 125.7 . .
H6WA O6W H6WB 119.8 . .
Co3 O7W H7WA 118.7 . .
Co3 O7W H7WB 128.7 . .
H7WA O7W H7WB 112.4 . .
C13 N1 Co1 126.0(6) . .
C13 N1 C15 104.5(7) . .
C15 N1 Co1 129.4(6) . .
C13 N2 C14 106.9(7) . .
C13 N2 C16 126.6(8) . .
C14 N2 C16 126.5(8) . .
C22 N3 C19 126.8(8) . .
C22 N3 C24 106.9(8) . .
C24 N3 C19 126.3(8) . .
C22 N4 Co1 124.7(6) . 1_556
C22 N4 C23 105.1(7) . .
C23 N4 Co1 130.1(6) . 1_556
C55 N5 Co2 125.2(6) . .
C55 N5 C57 105.7(8) . .
C57 N5 Co2 129.1(6) . .
C55 N6 C56 105.6(8) . .
C55 N6 C58 126.6(8) . .
C56 N6 C58 127.6(8) . .
C64 N7 C61 126.2(8) . .
C64 N7 C66 106.2(7) . .
C66 N7 C61 127.5(8) . .
C64 N8 Co2 125.6(6) . 1_455
C64 N8 C65 105.2(8) . .
C65 N8 Co2 128.4(6) . 1_455
C67 N9 Co2 122.9(6) . .
C67 N9 C69 104.9(8) . .
C69 N9 Co2 128.2(7) . .
C67 N10 C68 104.7(8) . .
C67 N10 C70 127.8(8) . .
C68 N10 C70 127.0(8) . .
C76 N11 C73 124.4(9) . .
C76 N11 C78 106.5(9) . .
C78 N11 C73 129.0(9) . .
C76 N12 Co3 124.4(7) . .
C76 N12 C77 104.6(9) . .
C77 N12 Co3 129.8(7) . .
O7 C1 C2 119.0(9) . .
O6 C1 O7 120.2(8) . .
O6 C1 C2 120.8(8) . .
C3 C2 C1 120.8(8) . .
C7 C2 C1 120.7(8) . .
C7 C2 C3 118.5(8) . .
C2 C3 H3 119.4 . .
C4 C3 C2 121.1(9) . .
C4 C3 H3 119.4 . .
C3 C4 H4 119.8 . .
C3 C4 C5 120.3(9) . .
C5 C4 H4 119.8 . .
C4 C5 P1 118.6(7) . .
C6 C5 P1 123.1(7) . .
C6 C5 C4 118.3(8) . .
C5 C6 H6 119.3 . .
C7 C6 C5 121.4(8) . .
C7 C6 H6 119.3 . .
C2 C7 H7 119.8 . .
C6 C7 C2 120.3(8) . .
C6 C7 H7 119.8 . .
C9 C8 P1 122.2(7) . .
C26 C8 P1 119.4(7) . .
C26 C8 C9 118.4(9) . .
C8 C9 H9 119.7 . .
C10 C9 C8 120.6(9) . .
C10 C9 H9 119.7 . .
C9 C10 H10 119.3 . .
C11 C10 C9 121.4(9) . .
C11 C10 H10 119.3 . .
C10 C11 C12 120.0(8) . .
C25 C11 C10 117.9(8) . .
C25 C11 C12 122.0(9) . .
O2 C12 O1 125.5(9) . .
O2 C12 C11 116.0(9) . .
O1 C12 C11 118.5(9) . .
N1 C13 N2 112.1(8) . .
N1 C13 H13 123.9 . .
N2 C13 H13 123.9 . .
N2 C14 H14 126.9 . .
C15 C14 N2 106.1(8) . .
C15 C14 H14 126.9 . .
N1 C15 H15 124.8 . .
C14 C15 N1 110.3(8) . .
C14 C15 H15 124.8 . .
C17 C16 N2 119.6(8) . .
C21 C16 N2 120.4(8) . .
C21 C16 C17 120.0(8) . .
C16 C17 H17 119.8 . .
C16 C17 C18 120.3(9) . .
C18 C17 H17 119.8 . .
C17 C18 H18 120.8 . .
C19 C18 C17 118.5(9) . .
C19 C18 H18 120.8 . .
C18 C19 N3 119.0(8) . .
C20 C19 N3 119.9(9) . .
C20 C19 C18 121.1(8) . .
C19 C20 H20 120.1 . .
C19 C20 C21 119.8(9) . .
C21 C20 H20 120.1 . .
C16 C21 C20 120.3(9) . .
C16 C21 H21 119.9 . .
C20 C21 H21 119.9 . .
N3 C22 H22 124.4 . .
N4 C22 N3 111.3(8) . .
N4 C22 H22 124.4 . .
N4 C23 H23 124.6 . .
C24 C23 N4 110.7(9) . .
C24 C23 H23 124.6 . .
N3 C24 H24 127.0 . .
C23 C24 N3 106.0(9) . .
C23 C24 H24 127.0 . .
C11 C25 H25 119.1 . .
C11 C25 C26 121.8(9) . .
C26 C25 H25 119.1 . .
C8 C26 C25 119.8(9) . .
C8 C26 H26 120.1 . .
C25 C26 H26 120.1 . .
C28 C27 P1 125.0(7) . .
C28 C27 C33 118.4(9) . .
C33 C27 P1 116.5(7) . .
C27 C28 H28 119.8 . .
C27 C28 C29 120.5(9) . .
C29 C28 H28 119.8 . .
C28 C29 H29 119.5 . .
C30 C29 C28 120.9(9) . .
C30 C29 H29 119.5 . .
C29 C30 C31 120.9(10) . .
C29 C30 C32 118.8(9) . .
C32 C30 C31 120.3(9) . .
O4 C31 O5 125.4(10) . .
O4 C31 C30 117.7(10) . .
O5 C31 C30 117.0(10) . .
C30 C32 H32 119.5 . .
C30 C32 C33 121.1(9) . .
C33 C32 H32 119.5 . .
C27 C33 H33 119.9 . .
C32 C33 C27 120.2(9) . .
C32 C33 H33 119.9 . .
O8 C34 O9 123.6(9) . .
O8 C34 C35 117.6(9) . .
O9 C34 C35 118.8(9) . .
C36 C35 C34 120.5(8) . .
C40 C35 C34 121.8(8) . .
C40 C35 C36 117.7(8) . .
C35 C36 H36 119.3 . .
C37 C36 C35 121.3(9) . .
C37 C36 H36 119.3 . .
C36 C37 H37 119.6 . .
C36 C37 C38 120.7(9) . .
C38 C37 H37 119.6 . .
C37 C38 P2 118.5(7) . .
C39 C38 P2 122.7(7) . .
C39 C38 C37 118.9(8) . .
C38 C39 H39 119.7 . .
C38 C39 C40 120.6(8) . .
C40 C39 H39 119.7 . .
C35 C40 C39 120.8(9) . .
C35 C40 H40 119.6 . .
C39 C40 H40 119.6 . .
C42 C41 P2 123.0(7) . .
C47 C41 P2 118.2(7) . .
C47 C41 C42 118.8(8) . .
C41 C42 H42 120.3 . .
C43 C42 C41 119.4(9) . .
C43 C42 H42 120.3 . .
C42 C43 H43 119.3 . .
C44 C43 C42 121.5(9) . .
C44 C43 H43 119.3 . .
C43 C44 C45 119.6(8) . .
C46 C44 C43 119.1(8) . .
C46 C44 C45 121.3(8) . .
O13 C45 C44 115.9(9) . .
O14 C45 O13 126.4(9) . .
O14 C45 C44 117.7(9) . .
C44 C46 H46 120.0 . .
C44 C46 C47 119.9(9) . .
C47 C46 H46 120.0 . .
C41 C47 C46 121.2(8) . .
C41 C47 H47 119.4 . .
C46 C47 H47 119.4 . .
C49 C48 P2 117.1(7) . .
C54 C48 P2 123.5(7) . .
C54 C48 C49 119.0(9) . .
C48 C49 H49 119.9 . .
C48 C49 C50 120.3(9) . .
C50 C49 H49 119.9 . .
C49 C50 H50 120.1 . .
C51 C50 C49 119.8(8) . .
C51 C50 H50 120.1 . .
C50 C51 C52 120.3(8) . .
C50 C51 C53 119.4(8) . .
C53 C51 C52 120.3(9) . .
O11 C52 C51 116.8(9) . .
O12 C52 O11 125.3(9) . .
O12 C52 C51 117.8(9) . .
C51 C53 H53 119.6 . .
C54 C53 C51 120.8(9) . .
C54 C53 H53 119.6 . .
C48 C54 H54 119.7 . .
C53 C54 C48 120.7(9) . .
C53 C54 H54 119.7 . .
N5 C55 N6 112.7(8) . .
N5 C55 H55 123.7 . .
N6 C55 H55 123.7 . .
N6 C56 H56 126.7 . .
C57 C56 N6 106.5(9) . .
C57 C56 H56 126.7 . .
N5 C57 H57 125.3 . .
C56 C57 N5 109.5(9) . .
C56 C57 H57 125.3 . .
C59 C58 N6 118.7(8) . .
C63 C58 N6 120.5(9) . .
C63 C58 C59 120.7(9) . .
C58 C59 H59 120.1 . .
C60 C59 C58 119.8(9) . .
C60 C59 H59 120.1 . .
C59 C60 H60 120.3 . .
C59 C60 C61 119.4(9) . .
C61 C60 H60 120.3 . .
C60 C61 N7 118.8(8) . .
C62 C61 N7 120.8(8) . .
C62 C61 C60 120.4(8) . .
C61 C62 H62 120.0 . .
C61 C62 C63 119.9(9) . .
C63 C62 H62 120.0 . .
C58 C63 C62 119.7(9) . .
C58 C63 H63 120.1 . .
C62 C63 H63 120.1 . .
N7 C64 H64 123.9 . .
N8 C64 N7 112.1(8) . .
N8 C64 H64 123.9 . .
N8 C65 H65 125.2 . .
C66 C65 N8 109.6(9) . .
C66 C65 H65 125.2 . .
N7 C66 H66 126.5 . .
C65 C66 N7 106.9(9) . .
C65 C66 H66 126.5 . .
N9 C67 N10 112.6(8) . .
N9 C67 H67 123.7 . .
N10 C67 H67 123.7 . .
N10 C68 H68 126.0 . .
C69 C68 N10 107.9(9) . .
C69 C68 H68 126.0 . .
N9 C69 H69 125.1 . .
C68 C69 N9 109.8(9) . .
C68 C69 H69 125.1 . .
C71 C70 N10 119.6(9) . .
C75 C70 N10 121.8(9) . .
C75 C70 C71 118.3(10) . .
C70 C71 H71 120.4 . .
C70 C71 C72 119.2(11) . .
C72 C71 H71 120.4 . .
C71 C72 H72 119.6 . .
C73 C72 C71 120.9(12) . .
C73 C72 H72 119.6 . .
C72 C73 N11 120.1(10) . .
C72 C73 C74 118.3(10) . .
C74 C73 N11 121.5(9) . .
C73 C74 H74 119.2 . .
C73 C74 C75 121.6(11) . .
C75 C74 H74 119.2 . .
C70 C75 C74 121.7(11) . .
C70 C75 H75 119.2 . .
C74 C75 H75 119.2 . .
N11 C76 H76 124.0 . .
N12 C76 N11 112.1(10) . .
N12 C76 H76 124.0 . .
N12 C77 H77 124.9 . .
C78 C77 N12 110.1(9) . .
C78 C77 H77 124.9 . .
N11 C78 H78 126.7 . .
C77 C78 N11 106.7(9) . .
C77 C78 H78 126.7 . .
H16A O16W H16B 118.2 . .
H19A O19W H19B 102.3 . .
H14A O14W H14B 112.5 . .
H8WA O8W H8WB 109.5 . .
H11A O11W H11B 114.2 . .
H10A O10W H10B 120.8 . .
H13A O13W H13B 123.2 . .
H18A O18W H18B 118.7 . .
H12A O12W H12B 101.5 . .
H17A O17W H17B 117.4 . .
H9WA O9W H9WB 104.4 . .
H15A O15W H15B 112.3 . .

loop_
_geom_bond_atom_site_label_1
_geom_bond_atom_site_label_2
_geom_bond_distance
_geom_bond_site_symmetry_2
Co1 O2 2.068(6) .
Co1 O2W 2.164(6) .
Co1 O1W 2.179(6) .
Co1 O13 2.063(6) 1_344
Co1 N1 2.099(7) .
Co1 N4 2.112(7) 1_554
Co2 O7 2.226(6) .
Co2 O6 2.198(6) .
Co2 O8 2.042(7) .
Co2 N5 2.108(7) .
Co2 N8 2.090(7) 1_655
Co2 N9 2.106(7) .
Co3 O3W 2.073(8) .
Co3 O4W 2.125(8) .
Co3 O5W 2.132(8) .
Co3 O6W 2.036(7) .
Co3 O7W 2.121(9) .
Co3 N12 2.065(8) .
P1 O3 1.497(6) .
P1 C5 1.805(9) .
P1 C8 1.797(9) .
P1 C27 1.796(9) .
P2 O10 1.486(6) .
P2 C38 1.803(9) .
P2 C41 1.808(9) .
P2 C48 1.804(9) .
O2 C12 1.253(12) .
O2W H2WA 0.8460 .
O2W H2WB 0.8249 .
O1W H1WA 0.8492 .
O1W H1WB 0.8104 .
O1 C12 1.256(12) .
O4 C31 1.230(12) .
O5 C31 1.259(13) .
O7 C1 1.264(10) .
O6 C1 1.252(11) .
O8 C34 1.217(11) .
O13 Co1 2.063(6) 1_766
O13 C45 1.264(11) .
O14 C45 1.243(11) .
O11 C52 1.258(12) .
O12 C52 1.243(11) .
O9 C34 1.244(12) .
O3W H3WA 0.8924 .
O3W H3WB 0.8201 .
O4W H4WA 0.8639 .
O4W H4WB 0.8632 .
O5W H5WA 0.8599 .
O5W H5WB 0.8576 .
O6W H6WA 0.8556 .
O6W H6WB 0.8838 .
O7W H7WA 0.8929 .
O7W H7WB 0.8640 .
N1 C13 1.322(11) .
N1 C15 1.389(11) .
N2 C13 1.341(11) .
N2 C14 1.381(12) .
N2 C16 1.421(11) .
N3 C19 1.432(11) .
N3 C22 1.349(11) .
N3 C24 1.359(11) .
N4 Co1 2.112(7) 1_556
N4 C22 1.320(11) .
N4 C23 1.353(12) .
N5 C55 1.296(11) .
N5 C57 1.365(12) .
N6 C55 1.346(11) .
N6 C56 1.374(12) .
N6 C58 1.432(11) .
N7 C61 1.431(11) .
N7 C64 1.337(10) .
N7 C66 1.360(12) .
N8 Co2 2.090(7) 1_455
N8 C64 1.302(11) .
N8 C65 1.369(12) .
N9 C67 1.302(11) .
N9 C69 1.384(12) .
N10 C67 1.354(11) .
N10 C68 1.380(12) .
N10 C70 1.420(11) .
N11 C73 1.443(12) .
N11 C76 1.352(12) .
N11 C78 1.368(12) .
N12 C76 1.313(12) .
N12 C77 1.386(12) .
C1 C2 1.489(12) .
C2 C3 1.382(13) .
C2 C7 1.376(12) .
C3 H3 0.9300 .
C3 C4 1.372(13) .
C4 H4 0.9300 .
C4 C5 1.384(12) .
C5 C6 1.377(12) .
C6 H6 0.9300 .
C6 C7 1.373(12) .
C7 H7 0.9300 .
C8 C9 1.385(13) .
C8 C26 1.384(12) .
C9 H9 0.9300 .
C9 C10 1.377(13) .
C10 H10 0.9300 .
C10 C11 1.373(12) .
C11 C12 1.511(12) .
C11 C25 1.370(13) .
C13 H13 0.9300 .
C14 H14 0.9300 .
C14 C15 1.343(13) .
C15 H15 0.9300 .
C16 C17 1.375(12) .
C16 C21 1.365(12) .
C17 H17 0.9300 .
C17 C18 1.393(12) .
C18 H18 0.9300 .
C18 C19 1.376(13) .
C19 C20 1.363(13) .
C20 H20 0.9300 .
C20 C21 1.377(13) .
C21 H21 0.9300 .
C22 H22 0.9300 .
C23 H23 0.9300 .
C23 C24 1.350(13) .
C24 H24 0.9300 .
C25 H25 0.9300 .
C25 C26 1.386(13) .
C26 H26 0.9300 .
C27 C28 1.376(12) .
C27 C33 1.402(12) .
C28 H28 0.9300 .
C28 C29 1.392(13) .
C29 H29 0.9300 .
C29 C30 1.370(13) .
C30 C31 1.519(14) .
C30 C32 1.376(13) .
C32 H32 0.9300 .
C32 C33 1.379(12) .
C33 H33 0.9300 .
C34 C35 1.488(13) .
C35 C36 1.403(13) .
C35 C40 1.380(12) .
C36 H36 0.9300 .
C36 C37 1.355(13) .
C37 H37 0.9300 .
C37 C38 1.391(12) .
C38 C39 1.371(12) .
C39 H39 0.9300 .
C39 C40 1.392(13) .
C40 H40 0.9300 .
C41 C42 1.397(12) .
C41 C47 1.370(12) .
C42 H42 0.9300 .
C42 C43 1.378(13) .
C43 H43 0.9300 .
C43 C44 1.378(12) .
C44 C45 1.519(12) .
C44 C46 1.369(12) .
C46 H46 0.9300 .
C46 C47 1.390(12) .
C47 H47 0.9300 .
C48 C49 1.390(12) .
C48 C54 1.375(12) .
C49 H49 0.9300 .
C49 C50 1.397(12) .
C50 H50 0.9300 .
C50 C51 1.379(12) .
C51 C52 1.528(13) .
C51 C53 1.380(12) .
C53 H53 0.9300 .
C53 C54 1.374(13) .
C54 H54 0.9300 .
C55 H55 0.9300 .
C56 H56 0.9300 .
C56 C57 1.353(13) .
C57 H57 0.9300 .
C58 C59 1.380(13) .
C58 C63 1.369(12) .
C59 H59 0.9300 .
C59 C60 1.373(13) .
C60 H60 0.9300 .
C60 C61 1.386(13) .
C61 C62 1.373(13) .
C62 H62 0.9300 .
C62 C63 1.376(12) .
C63 H63 0.9300 .
C64 H64 0.9300 .
C65 H65 0.9300 .
C65 C66 1.335(13) .
C66 H66 0.9300 .
C67 H67 0.9300 .
C68 H68 0.9300 .
C68 C69 1.317(14) .
C69 H69 0.9300 .
C70 C71 1.354(15) .
C70 C75 1.327(13) .
C71 H71 0.9300 .
C71 C72 1.411(17) .
C72 H72 0.9300 .
C72 C73 1.330(15) .
C73 C74 1.330(15) .
C74 H74 0.9300 .
C74 C75 1.361(15) .
C75 H75 0.9300 .
C76 H76 0.9300 .
C77 H77 0.9300 .
C77 C78 1.341(13) .
C78 H78 0.9300 .
O16W H16A 0.8280 .
O16W H16B 0.8503 .
O19W H19A 0.8269 .
O19W H19B 0.8087 .
O14W H14A 0.8377 .
O14W H14B 0.8617 .
O8W H8WA 0.8502 .
O8W H8WB 0.8499 .
O11W H11A 0.8850 .
O11W H11B 0.8102 .
O10W H10A 0.8910 .
O10W H10B 0.8501 .
O13W H13A 0.8501 .
O13W H13B 0.8732 .
O18W H18A 0.8698 .
O18W H18B 0.8457 .
O12W H12A 0.8963 .
O12W H12B 0.8662 .
O17W H17A 0.8862 .
O17W H17B 0.8298 .
O9W H9WA 0.8723 .
O9W H9WB 0.8277 .
O15W H15A 0.8327 .
O15W H15B 0.8261 .

loop_
_geom_hbond_atom_site_label_D
_geom_hbond_atom_site_label_H
_geom_hbond_atom_site_label_A
_geom_hbond_distance_DH
_geom_hbond_distance_HA
_geom_hbond_distance_DA
_geom_hbond_angle_DHA
_geom_hbond_site_symmetry_A
O2W H2WA O11 0.85 2.13 2.863(10) 145.0 1_445
O2W H2WB O14 0.82 1.94 2.712(9) 155.5 1_344
O1W H1WA O5 0.85 2.03 2.826(10) 155.9 1_454
O1W H1WB O1 0.81 1.96 2.693(9) 151.0 .
O3W H3WA O18W 0.89 2.15 2.932(15) 146.6 1_566
O3W H3WB O9W 0.82 2.07 2.821(18) 152.2 1_665
O4W H4WA O8W 0.86 1.84 2.694(11) 167.9 1_776
O4W H4WB O14 0.86 2.21 3.017(10) 154.5 .
O5W H5WA O18W 0.86 1.86 2.693(13) 163.2 1_566
O5W H5WB O9 0.86 2.25 2.793(12) 121.6 1_666
O6W H6WA O9 0.86 1.79 2.649(10) 177.8 1_666
O6W H6WB O7 0.88 1.90 2.738(9) 156.6 1_666
O7W H7WA O17W 0.89 2.43 3.241(16) 152.0 1_566
O7W H7WB O12 0.86 1.85 2.704(11) 171.9 1_556
C14 H14 O3 0.93 2.64 3.483(12) 150.6 1_455
C15 H15 O5 0.93 2.56 3.465(12) 165.7 1_454
C21 H21 O11W 0.93 2.39 3.264(14) 157.4 1_455
C23 H23 O11 0.93 2.64 3.528(12) 159.1 1_446
C24 H24 O10 0.93 2.63 3.502(11) 156.4 1_445
C59 H59 O9W 0.93 2.23 3.060(19) 148.6 .
C62 H62 O12W 0.93 2.55 3.464(15) 167.2 1_455
C64 H64 O8 0.93 2.55 3.024(11) 112.0 1_455
C65 H65 O10W 0.93 2.56 3.436(15) 157.0 1_455
C66 H66 O10 0.93 2.47 3.243(12) 141.1 1_445
C71 H71 O4 0.93 2.38 3.216(16) 149.9 1_665
C76 H76 O12 0.93 2.61 3.244(13) 125.8 1_556
C76 H76 O19W 0.93 2.53 3.264(15) 135.7 1_565
O16W H16A O4 0.83 1.92 2.727(11) 165.4 1_664
O16W H16B O15W 0.85 2.02 2.834(13) 161.6 .
O19W H19A O10 0.83 1.95 2.770(9) 169.5 1_545
O19W H19B O3W 0.81 2.02 2.693(11) 140.7 1_545
O14W H14A O16W 0.84 2.04 2.857(14) 165.4 .
O14W H14B O10W 0.86 1.91 2.749(15) 164.3 1_554
O8W H8WA O14W 0.85 2.04 2.864(13) 164.8 1_445
O8W H8WB O1 0.85 1.90 2.719(11) 160.6 .
O11W H11A O12W 0.88 2.02 2.826(16) 151.2 .
O11W H11B O7 0.81 2.35 3.139(12) 165.8 .
O10W H10A O14 0.89 1.90 2.778(11) 168.6 1_445
O10W H10B O6 0.85 2.10 2.889(12) 153.8 .
O13W H13A O14W 0.85 1.99 2.824(13) 166.2 .
O13W H13B O12W 0.87 2.00 2.831(16) 158.6 .
O18W H18A O5 0.87 1.84 2.653(13) 154.2 1_664
O18W H18B O17W 0.85 2.09 2.90(2) 161.8 .
O12W H12A O9 0.90 2.57 3.401(18) 155.6 .
O12W H12B O4W 0.87 2.24 3.104(14) 171.3 1_444
O17W H17A O16W 0.89 2.08 2.938(15) 162.6 .
O17W H17B O3 0.83 1.93 2.745(12) 166.2 1_665
O9W H9WA O8W 0.87 2.21 2.69(2) 114.5 1_666
O15W H15A O19W 0.83 1.89 2.712(13) 171.9 1_554
O15W H15B O11 0.83 2.00 2.825(11) 173.3 1_545

loop_
_geom_torsion_atom_site_label_1
_geom_torsion_atom_site_label_2
_geom_torsion_atom_site_label_3
_geom_torsion_atom_site_label_4
_geom_torsion
_geom_torsion_site_symmetry_1
_geom_torsion_site_symmetry_2
_geom_torsion_site_symmetry_3
_geom_torsion_site_symmetry_4
Co1 O2 C12 O1 8.3(15) . . . .
Co1 O2 C12 C11 -171.3(5) . . . .
Co1 O13 C45 O14 -11.0(14) 1_766 . . .
Co1 O13 C45 C44 169.8(5) 1_766 . . .
Co1 N1 C13 N2 -175.9(6) . . . .
Co1 N1 C15 C14 176.3(7) . . . .
Co1 N4 C22 N3 179.7(6) 1_556 . . .
Co1 N4 C23 C24 179.5(7) 1_556 . . .
Co2 O7 C1 O6 -2.4(8) . . . .
Co2 O7 C1 C2 176.2(7) . . . .
Co2 O6 C1 O7 2.4(9) . . . .
Co2 O6 C1 C2 -176.2(7) . . . .
Co2 O8 C34 O9 -30(3) . . . .
Co2 O8 C34 C35 151(2) . . . .
Co2 N5 C55 N6 178.6(6) . . . .
Co2 N5 C57 C56 -177.6(7) . . . .
Co2 N8 C64 N7 -171.0(6) 1_455 . . .
Co2 N8 C65 C66 169.7(7) 1_455 . . .
Co2 N9 C67 N10 158.1(6) . . . .
Co2 N9 C69 C68 -156.9(7) . . . .
Co3 N12 C76 N11 169.3(7) . . . .
Co3 N12 C77 C78 -167.5(7) . . . .
P1 C5 C6 C7 -178.3(7) . . . .
P1 C8 C9 C10 179.3(7) . . . .
P1 C8 C26 C25 -178.7(9) . . . .
P1 C27 C28 C29 -176.3(7) . . . .
P1 C27 C33 C32 175.6(7) . . . .
P2 C38 C39 C40 179.2(7) . . . .
P2 C41 C42 C43 -173.7(8) . . . .
P2 C41 C47 C46 175.3(8) . . . .
P2 C48 C49 C50 -170.1(7) . . . .
P2 C48 C54 C53 170.9(7) . . . .
O3 P1 C5 C4 48.0(9) . . . .
O3 P1 C5 C6 -132.8(8) . . . .
O3 P1 C8 C9 -124.7(8) . . . .
O3 P1 C8 C26 53.9(9) . . . .
O3 P1 C27 C28 -133.7(8) . . . .
O3 P1 C27 C33 49.4(8) . . . .
O7 C1 C2 C3 0.1(12) . . . .
O7 C1 C2 C7 179.6(8) . . . .
O6 C1 C2 C3 178.7(9) . . . .
O6 C1 C2 C7 -1.8(12) . . . .
O8 C34 C35 C36 -13.4(14) . . . .
O8 C34 C35 C40 167.5(9) . . . .
O10 P2 C38 C37 -48.0(8) . . . .
O10 P2 C38 C39 133.4(8) . . . .
O10 P2 C41 C42 120.8(8) . . . .
O10 P2 C41 C47 -55.4(8) . . . .
O10 P2 C48 C49 -46.8(8) . . . .
O10 P2 C48 C54 141.0(7) . . . .
O9 C34 C35 C36 167.8(11) . . . .
O9 C34 C35 C40 -11.3(16) . . . .
N2 C14 C15 N1 -0.2(12) . . . .
N2 C16 C17 C18 178.4(8) . . . .
N2 C16 C21 C20 -179.4(9) . . . .
N3 C19 C20 C21 179.3(9) . . . .
N4 C23 C24 N3 1.8(13) . . . .
N6 C56 C57 N5 -2.1(13) . . . .
N6 C58 C59 C60 177.4(8) . . . .
N6 C58 C63 C62 -177.9(8) . . . .
N7 C61 C62 C63 178.2(8) . . . .
N8 C65 C66 N7 1.5(12) . . . .
N10 C68 C69 N9 -0.1(12) . . . .
N10 C70 C71 C72 176.8(14) . . . .
N10 C70 C75 C74 -176.5(11) . . . .
N11 C73 C74 C75 178.2(12) . . . .
N12 C77 C78 N11 -1.1(11) . . . .
C1 C2 C3 C4 180.0(8) . . . .
C1 C2 C7 C6 178.9(8) . . . .
C2 C3 C4 C5 1.4(15) . . . .
C3 C2 C7 C6 -1.5(14) . . . .
C3 C4 C5 P1 177.2(7) . . . .
C3 C4 C5 C6 -2.1(15) . . . .
C4 C5 C6 C7 1.0(14) . . . .
C5 P1 C8 C9 -0.9(9) . . . .
C5 P1 C8 C26 177.7(8) . . . .
C5 P1 C27 C28 103.0(8) . . . .
C5 P1 C27 C33 -73.8(7) . . . .
C5 C6 C7 C2 0.8(14) . . . .
C7 C2 C3 C4 0.4(14) . . . .
C8 P1 C5 C4 -76.1(8) . . . .
C8 P1 C5 C6 103.1(8) . . . .
C8 P1 C27 C28 -8.4(9) . . . .
C8 P1 C27 C33 174.8(7) . . . .
C8 C9 C10 C11 -1.6(15) . . . .
C9 C8 C26 C25 -0.1(16) . . . .
C9 C10 C11 C12 -179.2(9) . . . .
C9 C10 C11 C25 1.7(14) . . . .
C10 C11 C12 O2 7.6(12) . . . .
C10 C11 C12 O1 -172.0(9) . . . .
C10 C11 C25 C26 -1.0(16) . . . .
C11 C25 C26 C8 0.3(18) . . . .
C12 C11 C25 C26 179.9(10) . . . .
C13 N1 C15 C14 -0.4(11) . . . .
C13 N2 C14 C15 0.7(11) . . . .
C13 N2 C16 C17 -148.4(9) . . . .
C13 N2 C16 C21 30.9(14) . . . .
C14 N2 C13 N1 -1.0(11) . . . .
C14 N2 C16 C17 33.6(14) . . . .
C14 N2 C16 C21 -147.1(9) . . . .
C15 N1 C13 N2 0.8(11) . . . .
C16 N2 C13 N1 -179.3(8) . . . .
C16 N2 C14 C15 179.0(9) . . . .
C16 C17 C18 C19 2.4(13) . . . .
C17 C16 C21 C20 -0.1(14) . . . .
C17 C18 C19 N3 179.7(8) . . . .
C17 C18 C19 C20 -2.9(14) . . . .
C18 C19 C20 C21 2.0(15) . . . .
C19 N3 C22 N4 179.6(8) . . . .
C19 N3 C24 C23 179.5(9) . . . .
C19 C20 C21 C16 -0.4(14) . . . .
C21 C16 C17 C18 -0.9(13) . . . .
C22 N3 C19 C18 -40.2(14) . . . .
C22 N3 C19 C20 142.4(10) . . . .
C22 N3 C24 C23 -1.3(12) . . . .
C22 N4 C23 C24 -1.5(12) . . . .
C23 N4 C22 N3 0.6(11) . . . .
C24 N3 C19 C18 138.8(10) . . . .
C24 N3 C19 C20 -38.6(15) . . . .
C24 N3 C22 N4 0.4(12) . . . .
C25 C11 C12 O2 -173.3(9) . . . .
C25 C11 C12 O1 7.0(14) . . . .
C26 C8 C9 C10 0.7(15) . . . .
C27 P1 C5 C4 171.2(8) . . . .
C27 P1 C5 C6 -9.5(9) . . . .
C27 P1 C8 C9 110.2(8) . . . .
C27 P1 C8 C26 -71.2(9) . . . .
C27 C28 C29 C30 1.4(14) . . . .
C28 C27 C33 C32 -1.5(13) . . . .
C28 C29 C30 C31 179.4(9) . . . .
C28 C29 C30 C32 -2.1(14) . . . .
C29 C30 C31 O4 17.1(14) . . . .
C29 C30 C31 O5 -163.1(10) . . . .
C29 C30 C32 C33 1.0(14) . . . .
C30 C32 C33 C27 0.8(14) . . . .
C31 C30 C32 C33 179.6(9) . . . .
C32 C30 C31 O4 -161.4(9) . . . .
C32 C30 C31 O5 18.4(14) . . . .
C33 C27 C28 C29 0.4(13) . . . .
C34 C35 C36 C37 -178.7(9) . . . .
C34 C35 C40 C39 -179.0(9) . . . .
C35 C36 C37 C38 -2.3(15) . . . .
C36 C35 C40 C39 1.9(14) . . . .
C36 C37 C38 P2 -176.9(8) . . . .
C36 C37 C38 C39 1.7(14) . . . .
C37 C38 C39 C40 0.7(14) . . . .
C38 P2 C41 C42 -1.8(9) . . . .
C38 P2 C41 C47 -178.0(7) . . . .
C38 P2 C48 C49 76.0(7) . . . .
C38 P2 C48 C54 -96.3(8) . . . .
C38 C39 C40 C35 -2.5(15) . . . .
C40 C35 C36 C37 0.5(14) . . . .
C41 P2 C38 C37 74.0(8) . . . .
C41 P2 C38 C39 -104.5(8) . . . .
C41 P2 C48 C49 -170.4(7) . . . .
C41 P2 C48 C54 17.4(8) . . . .
C41 C42 C43 C44 -2.2(15) . . . .
C42 C41 C47 C46 -1.1(14) . . . .
C42 C43 C44 C45 -179.4(9) . . . .
C42 C43 C44 C46 0.6(14) . . . .
C43 C44 C45 O13 -3.1(12) . . . .
C43 C44 C45 O14 177.7(8) . . . .
C43 C44 C46 C47 0.8(14) . . . .
C44 C46 C47 C41 -0.5(15) . . . .
C45 C44 C46 C47 -179.2(9) . . . .
C46 C44 C45 O13 176.9(9) . . . .
C46 C44 C45 O14 -2.4(13) . . . .
C47 C41 C42 C43 2.4(15) . . . .
C48 P2 C38 C37 -172.3(7) . . . .
C48 P2 C38 C39 9.1(9) . . . .
C48 P2 C41 C42 -113.6(8) . . . .
C48 P2 C41 C47 70.2(8) . . . .
C48 C49 C50 C51 -0.9(13) . . . .
C49 C48 C54 C53 -1.2(13) . . . .
C49 C50 C51 C52 176.8(8) . . . .
C49 C50 C51 C53 -2.1(13) . . . .
C50 C51 C52 O11 -2.8(13) . . . .
C50 C51 C52 O12 177.8(9) . . . .
C50 C51 C53 C54 3.4(14) . . . .
C51 C53 C54 C48 -1.7(14) . . . .
C52 C51 C53 C54 -175.5(8) . . . .
C53 C51 C52 O11 176.0(9) . . . .
C53 C51 C52 O12 -3.4(13) . . . .
C54 C48 C49 C50 2.5(13) . . . .
C55 N5 C57 C56 1.8(12) . . . .
C55 N6 C56 C57 1.5(12) . . . .
C55 N6 C58 C59 20.7(14) . . . .
C55 N6 C58 C63 -162.8(9) . . . .
C56 N6 C55 N5 -0.4(11) . . . .
C56 N6 C58 C59 -153.5(10) . . . .
C56 N6 C58 C63 22.9(14) . . . .
C57 N5 C55 N6 -0.9(11) . . . .
C58 N6 C55 N5 -175.7(8) . . . .
C58 N6 C56 C57 176.7(9) . . . .
C58 C59 C60 C61 -1.2(14) . . . .
C59 C58 C63 C62 -1.5(15) . . . .
C59 C60 C61 N7 -178.8(8) . . . .
C59 C60 C61 C62 2.0(14) . . . .
C60 C61 C62 C63 -2.5(14) . . . .
C61 N7 C64 N8 -178.0(8) . . . .
C61 N7 C66 C65 177.6(9) . . . .
C61 C62 C63 C58 2.3(14) . . . .
C63 C58 C59 C60 1.0(14) . . . .
C64 N7 C61 C60 147.2(9) . . . .
C64 N7 C61 C62 -33.6(13) . . . .
C64 N7 C66 C65 -1.5(11) . . . .
C64 N8 C65 C66 -0.9(11) . . . .
C65 N8 C64 N7 -0.1(10) . . . .
C66 N7 C61 C60 -31.7(13) . . . .
C66 N7 C61 C62 147.5(9) . . . .
C66 N7 C64 N8 1.0(10) . . . .
C67 N9 C69 C68 0.6(11) . . . .
C67 N10 C68 C69 -0.4(11) . . . .
C67 N10 C70 C71 -6.5(16) . . . .
C67 N10 C70 C75 168.3(11) . . . .
C68 N10 C67 N9 0.8(11) . . . .
C68 N10 C70 C71 -177.7(13) . . . .
C68 N10 C70 C75 -2.9(15) . . . .
C69 N9 C67 N10 -0.9(11) . . . .
C70 N10 C67 N9 -171.9(8) . . . .
C70 N10 C68 C69 172.4(9) . . . .
C70 C71 C72 C73 0(3) . . . .
C71 C70 C75 C74 -2(2) . . . .
C71 C72 C73 N11 -177.9(14) . . . .
C71 C72 C73 C74 -2(2) . . . .
C72 C73 C74 C75 2(2) . . . .
C73 N11 C76 N12 -177.2(9) . . . .
C73 N11 C78 C77 177.1(9) . . . .
C73 C74 C75 C70 -1(2) . . . .
C75 C70 C71 C72 2(2) . . . .
C76 N11 C73 C72 154.3(13) . . . .
C76 N11 C73 C74 -21.3(17) . . . .
C76 N11 C78 C77 1.4(11) . . . .
C76 N12 C77 C78 0.3(11) . . . .
C77 N12 C76 N11 0.6(12) . . . .
C78 N11 C73 C72 -20.6(18) . . . .
C78 N11 C73 C74 163.7(12) . . . .
C78 N11 C76 N12 -1.3(12) . . . .

loop_
_twin_individual_id
_twin_individual_mass_fraction_refined
1 0.61(2)
2 0.39(2)
